data_7058947
loop_
_publ_author_name
'Stierstorfer, Joerg'
'Wurzenberger, Maximilian Hans Horst'
'Lommel, Marcus'
'Gruhne, Michael S.'
'Szimhardt, Norbert'
'Bissinger, Benjamin'

_publ_section_title
;
 Synthesis and Comparison of Copper(II) Complexes with various
 N-Aminotetrazole Ligands Involving Trinitrophenol Anions
;
_journal_name_full 'New Journal of Chemistry'
_journal_paper_doi 10.1039/C9NJ03937F
_journal_year 2019
_chemical_formula_sum 'C14 H10 Cu N16 O16'
_chemical_formula_weight 721.92
_chemical_name_common 'bis(2-aminotetrazolyl) bis(trinitroresorcinyl) copper(II)'
_chemical_name_systematic
;
bis(2-aminotetrazolyl) bis(trinitroresorcinyl) copper(II)
;
_space_group_IT_number 2
_space_group_name_Hall '-P 1'
_space_group_name_H-M_alt 'P -1'
_symmetry_cell_setting triclinic
_symmetry_Int_Tables_number 2
_symmetry_space_group_name_Hall '-P 1'
_symmetry_space_group_name_H-M 'P -1'
_atom_sites_solution_hydrogens difmap
_atom_sites_solution_primary difmap
_audit_creation_date
;
'Wed Nov 30 11:47:19 2016'
;
_audit_creation_method SHELXL-2013
_audit_update_record
;
2019-10-24 deposited with the CCDC.    2019-10-28 downloaded from the CCDC.
;
_cell_angle_alpha 79.309(5)
_cell_angle_beta 89.906(5)
_cell_angle_gamma 82.408(5)
_cell_formula_units_Z 1
_cell_length_a 6.2297(4)
_cell_length_b 8.8060(6)
_cell_length_c 12.0376(7)
_cell_measurement_reflns_used 2419
_cell_measurement_temperature 173(2)
_cell_measurement_theta_max 31.8090
_cell_measurement_theta_min 4.7220
_cell_volume 643.04(7)
_computing_cell_refinement
;
CrysAlisPro, Agilent Technologies,
Version 1.171.37.33 (release 27-03-2014 CrysAlis171 .NET)
(compiled Mar 27 2014,17:12:48)
;
_computing_data_collection
;
CrysAlisPro, Agilent Technologies,
Version 1.171.37.33 (release 27-03-2014 CrysAlis171 .NET)
(compiled Mar 27 2014,17:12:48)
;
_computing_data_reduction
;
CrysAlisPro, Agilent Technologies,
Version 1.171.37.33 (release 27-03-2014 CrysAlis171 .NET)
(compiled Mar 27 2014,17:12:48)
;
_computing_molecular_graphics 'Diamond 2.1c, Crystal Impact GbR'
_computing_publication_material 'Microsoft Word 2016'
_computing_structure_refinement 'SHELXL-2018/3 (Sheldrick, 2018)'
_diffrn_ambient_temperature 173(2)
_diffrn_detector 'CCD plate'
_diffrn_detector_area_resol_mean 15.9809
_diffrn_detector_type Sapphire3
_diffrn_measured_fraction_theta_full 0.995
_diffrn_measured_fraction_theta_max 0.996
_diffrn_measurement_details
;
#__ type_ start__ end____ width___ exp.time_
  1 omega    6.00   96.00   1.0000    6.0000
omega____ theta____ kappa____ phi______ frames
    -       29.7932   57.0000   30.0000 90

#__ type_ start__ end____ width___ exp.time_
  2 omega  -21.00    5.00   1.0000    6.0000
omega____ theta____ kappa____ phi______ frames
    -       29.7932  -99.0000    0.0000 26

#__ type_ start__ end____ width___ exp.time_
  3 omega   50.00   75.00   1.0000    6.0000
omega____ theta____ kappa____ phi______ frames
    -       29.7932  -99.0000    0.0000 25

#__ type_ start__ end____ width___ exp.time_
  4 omega  -24.00   51.00   1.0000    6.0000
omega____ theta____ kappa____ phi______ frames
    -       29.7932  -99.0000  120.0000 75

#__ type_ start__ end____ width___ exp.time_
  5 omega  -41.00   53.00   1.0000    6.0000
omega____ theta____ kappa____ phi______ frames
    -       29.7932  -57.0000 -120.0000 94

#__ type_ start__ end____ width___ exp.time_
  6 omega  -24.00   69.00   1.0000    6.0000
omega____ theta____ kappa____ phi______ frames
    -       29.7932  -99.0000 -150.0000 93

#__ type_ start__ end____ width___ exp.time_
  7 omega  -94.00  -43.00   1.0000    6.0000
omega____ theta____ kappa____ phi______ frames
    -      -28.6994  -57.0000  120.0000 51

;
_diffrn_measurement_device 'four-circle diffractometer'
_diffrn_measurement_device_type 'Xcalibur, Sapphire3'
_diffrn_measurement_method '\w scans'
_diffrn_orient_matrix_UB_11 -0.0408974000
_diffrn_orient_matrix_UB_12 0.0325066000
_diffrn_orient_matrix_UB_13 -0.0554721000
_diffrn_orient_matrix_UB_21 0.0150652000
_diffrn_orient_matrix_UB_22 0.0753800000
_diffrn_orient_matrix_UB_23 0.0087757000
_diffrn_orient_matrix_UB_31 0.1063102000
_diffrn_orient_matrix_UB_32 -0.0101700000
_diffrn_orient_matrix_UB_33 -0.0210613000
_diffrn_radiation_monochromator graphite
_diffrn_radiation_probe x-ray
_diffrn_radiation_type MoK\a
_diffrn_radiation_wavelength 0.71073
_diffrn_reflns_av_R_equivalents 0.0198
_diffrn_reflns_av_sigmaI/netI 0.0427
_diffrn_reflns_av_unetI/netI 0.0328
_diffrn_reflns_Laue_measured_fraction_full 0.995
_diffrn_reflns_Laue_measured_fraction_max 0.996
_diffrn_reflns_limit_h_max 7
_diffrn_reflns_limit_h_min -7
_diffrn_reflns_limit_k_max 10
_diffrn_reflns_limit_k_min -11
_diffrn_reflns_limit_l_max 15
_diffrn_reflns_limit_l_min -15
_diffrn_reflns_number 4991
_diffrn_reflns_point_group_measured_fraction_full 0.995
_diffrn_reflns_point_group_measured_fraction_max 0.996
_diffrn_reflns_theta_full 25.242
_diffrn_reflns_theta_max 26.372
_diffrn_reflns_theta_min 4.319
_diffrn_source 'Enhance (Mo) X-ray Source'
_exptl_absorpt_coefficient_mu 0.961
_exptl_absorpt_correction_T_max 1.00000
_exptl_absorpt_correction_T_min 0.98820
_exptl_absorpt_correction_type multi-scan
_exptl_absorpt_process_details
;
CrysAlisPro, Agilent Technologies,
Version 1.171.37.33 (release 27-03-2014 CrysAlis171 .NET)
(compiled Mar 27 2014,17:12:48)
Empirical absorption correction using spherical harmonics,
 implemented in SCALE3 ABSPACK scaling algorithm.
;
_exptl_crystal_colour green
_exptl_crystal_density_diffrn 1.864
_exptl_crystal_description block
_exptl_crystal_F_000 363
_exptl_crystal_size_max 0.370
_exptl_crystal_size_mid 0.320
_exptl_crystal_size_min 0.160
_refine_diff_density_max 0.309
_refine_diff_density_min -0.299
_refine_diff_density_rms 0.059
_refine_ls_extinction_method none
_refine_ls_goodness_of_fit_ref 1.086
_refine_ls_hydrogen_treatment refall
_refine_ls_matrix_type full
_refine_ls_number_parameters 234
_refine_ls_number_reflns 2612
_refine_ls_number_restraints 0
_refine_ls_restrained_S_all 1.086
_refine_ls_R_factor_all 0.0331
_refine_ls_R_factor_gt 0.0291
_refine_ls_shift/su_max 0.000
_refine_ls_shift/su_mean 0.000
_refine_ls_structure_factor_coef Fsqd
_refine_ls_weighting_details 'w=1/[\s^2^(Fo^2^)+(0.0263P)^2^+0.2563P] where P=(Fo^2^+2Fc^2^)/3'
_refine_ls_weighting_scheme calc
_refine_ls_wR_factor_gt 0.0668
_refine_ls_wR_factor_ref 0.0701
_reflns_Friedel_coverage 0.000
_reflns_number_gt 2390
_reflns_number_total 2612
_reflns_threshold_expression 'I > 2\s(I)'
_cod_data_source_file c9nj03937f2.cif
_cod_data_source_block lx577
_cod_database_code 7058947
_shelx_space_group_comment
;
The symmetry employed for this shelxl refinement is uniquely defined
by the following loop, which should always be used as a source of
symmetry information in preference to the above space-group names.
They are only intended as comments.
;
_shelx_estimated_absorpt_t_min 0.717
_shelx_estimated_absorpt_t_max 0.861

loop_
_space_group_symop_operation_xyz
'x, y, z'
'-x, -y, -z'

loop_
_atom_site_label
_atom_site_type_symbol
_atom_site_fract_x
_atom_site_fract_y
_atom_site_fract_z
_atom_site_U_iso_or_equiv
_atom_site_adp_type
_atom_site_occupancy
_atom_site_site_symmetry_order
_atom_site_calc_flag
_atom_site_refinement_flags_posn
_atom_site_refinement_flags_occupancy
Cu Cu 0.000000 1.000000 0.000000 0.01705(10) Uani 1 2 d S P
O1 O -0.0738(2) 1.00229(15) 0.15645(10) 0.0207(3) Uani 1 1 d . .
O2 O 0.3134(2) 0.84825(17) 0.09821(11) 0.0276(3) Uani 1 1 d . .
O3 O 0.4373(3) 0.6331(2) 0.20891(14) 0.0486(5) Uani 1 1 d . .
O5 O -0.3328(3) 1.17530(18) 0.32445(15) 0.0419(4) Uani 1 1 d . .
O6 O -0.5137(2) 0.99400(18) 0.29686(13) 0.0317(3) Uani 1 1 d . .
O7 O -0.2688(3) 0.8624(2) 0.52778(13) 0.0395(4) Uani 1 1 d . .
O8 O -0.0273(3) 0.6332(2) 0.65317(12) 0.0393(4) Uani 1 1 d . .
O9 O 0.2610(3) 0.5184(2) 0.58945(14) 0.0427(4) Uani 1 1 d . .
N1 N 0.3212(3) 1.36756(19) 0.04720(13) 0.0245(4) Uani 1 1 d . .
N2 N 0.2160(2) 1.41524(17) -0.05137(12) 0.0173(3) Uani 1 1 d . .
N3 N 0.1065(2) 1.31478(18) -0.08407(13) 0.0203(3) Uani 1 1 d . .
N4 N 0.1411(2) 1.18977(17) -0.00137(13) 0.0195(3) Uani 1 1 d . .
N5 N 0.2078(3) 1.56689(19) -0.10958(15) 0.0226(4) Uani 1 1 d . .
N6 N 0.3123(3) 0.7539(2) 0.18865(14) 0.0248(4) Uani 1 1 d . .
N7 N -0.3467(3) 1.04002(19) 0.32076(13) 0.0213(3) Uani 1 1 d . .
N8 N 0.1024(3) 0.6175(2) 0.57561(15) 0.0302(4) Uani 1 1 d . .
C1 C 0.2699(3) 1.2242(2) 0.07559(17) 0.0245(4) Uani 1 1 d . .
C2 C -0.0204(3) 0.9099(2) 0.24966(15) 0.0170(4) Uani 1 1 d . .
C3 C -0.1529(3) 0.9242(2) 0.34397(15) 0.0190(4) Uani 1 1 d . .
C4 C -0.1237(3) 0.8344(2) 0.45031(16) 0.0230(4) Uani 1 1 d . .
C5 C 0.0582(3) 0.7185(2) 0.46790(16) 0.0235(4) Uani 1 1 d . .
C6 C 0.1960(3) 0.6965(2) 0.37996(17) 0.0229(4) Uani 1 1 d . .
C7 C 0.1591(3) 0.7878(2) 0.27423(15) 0.0197(4) Uani 1 1 d . .
H6 H 0.310(3) 0.621(2) 0.3941(17) 0.021(5) Uiso 1 1 d . .
H1 H 0.317(4) 1.161(3) 0.137(2) 0.034(6) Uiso 1 1 d . .
H5A H 0.170(4) 1.567(3) -0.174(2) 0.026(6) Uiso 1 1 d . .
H7 H -0.226(5) 0.799(3) 0.587(3) 0.055(9) Uiso 1 1 d . .
H5B H 0.341(4) 1.589(3) -0.108(2) 0.038(7) Uiso 1 1 d . .

loop_
_atom_site_aniso_label
_atom_site_aniso_U_11
_atom_site_aniso_U_22
_atom_site_aniso_U_33
_atom_site_aniso_U_23
_atom_site_aniso_U_13
_atom_site_aniso_U_12
Cu 0.02032(18) 0.01871(18) 0.01162(17) -0.00057(12) 0.00253(12) -0.00396(12)
O1 0.0243(7) 0.0218(7) 0.0139(6) -0.0003(5) 0.0026(5) 0.0006(5)
O2 0.0233(7) 0.0372(8) 0.0192(7) 0.0001(6) 0.0068(6) -0.0007(6)
O3 0.0464(10) 0.0507(11) 0.0352(10) 0.0027(8) 0.0097(8) 0.0278(8)
O5 0.0438(9) 0.0241(9) 0.0596(11) -0.0131(8) 0.0102(8) -0.0032(7)
O6 0.0229(7) 0.0394(9) 0.0313(8) -0.0049(7) -0.0068(6) -0.0015(6)
O7 0.0397(9) 0.0559(11) 0.0157(8) 0.0033(7) 0.0110(7) 0.0060(8)
O8 0.0430(9) 0.0545(11) 0.0162(8) 0.0080(7) 0.0010(7) -0.0119(8)
O9 0.0418(10) 0.0444(10) 0.0317(9) 0.0123(7) -0.0093(8) 0.0035(8)
N1 0.0276(9) 0.0263(9) 0.0184(8) 0.0021(7) -0.0061(7) -0.0080(7)
N2 0.0172(8) 0.0188(8) 0.0150(8) -0.0004(6) 0.0006(6) -0.0031(6)
N3 0.0234(8) 0.0210(8) 0.0166(8) -0.0014(6) 0.0003(6) -0.0060(6)
N4 0.0226(8) 0.0194(8) 0.0151(8) 0.0007(6) 0.0014(6) -0.0033(6)
N5 0.0269(9) 0.0197(9) 0.0199(9) 0.0010(7) -0.0005(7) -0.0055(7)
N6 0.0197(8) 0.0322(10) 0.0203(9) -0.0036(7) 0.0004(7) 0.0020(7)
N7 0.0244(8) 0.0251(9) 0.0137(8) -0.0023(6) 0.0052(6) -0.0022(7)
N8 0.0322(10) 0.0365(11) 0.0195(9) 0.0044(8) -0.0050(8) -0.0092(8)
C1 0.0280(11) 0.0244(11) 0.0190(10) 0.0025(8) -0.0048(8) -0.0055(8)
C2 0.0195(9) 0.0194(9) 0.0133(9) -0.0028(7) 0.0012(7) -0.0069(7)
C3 0.0175(9) 0.0226(10) 0.0169(9) -0.0035(7) 0.0006(7) -0.0032(7)
C4 0.0229(10) 0.0312(11) 0.0152(9) -0.0035(8) 0.0035(8) -0.0058(8)
C5 0.0260(10) 0.0292(11) 0.0137(9) 0.0032(8) -0.0033(8) -0.0075(8)
C6 0.0194(10) 0.0255(11) 0.0224(10) -0.0016(8) -0.0035(8) -0.0024(8)
C7 0.0177(9) 0.0247(10) 0.0167(9) -0.0037(8) 0.0021(7) -0.0034(7)

loop_
_atom_type_symbol
_atom_type_description
_atom_type_scat_dispersion_real
_atom_type_scat_dispersion_imag
_atom_type_scat_source
C C 0.0033 0.0016 'International Tables Vol C Tables 4.2.6.8 and 6.1.1.4'
Cu Cu 0.3201 1.2651 'International Tables Vol C Tables 4.2.6.8 and 6.1.1.4'
N N 0.0061 0.0033 'International Tables Vol C Tables 4.2.6.8 and 6.1.1.4'
O O 0.0106 0.0060 'International Tables Vol C Tables 4.2.6.8 and 6.1.1.4'
H H 0.0000 0.0000 'International Tables Vol C Tables 4.2.6.8 and 6.1.1.4'

loop_
_geom_angle_atom_site_label_1
_geom_angle_atom_site_label_2
_geom_angle_atom_site_label_3
_geom_angle
_geom_angle_site_symmetry_1
_geom_angle_site_symmetry_3
O1 Cu O1 180.00(8) . 2_575
O1 Cu N4 91.28(6) . 2_575
O1 Cu N4 88.72(6) 2_575 2_575
O1 Cu N4 88.72(6) . .
O1 Cu N4 91.28(6) 2_575 .
N4 Cu N4 180.0 2_575 .
O1 Cu O2 78.44(5) . .
O1 Cu O2 101.56(5) 2_575 .
N4 Cu O2 91.34(6) 2_575 .
N4 Cu O2 88.66(6) . .
O1 Cu O2 101.56(5) . 2_575
O1 Cu O2 78.44(5) 2_575 2_575
N4 Cu O2 88.66(6) 2_575 2_575
N4 Cu O2 91.34(6) . 2_575
O2 Cu O2 180.0 . 2_575
C2 O1 Cu 133.88(12) . .
N6 O2 Cu 125.44(11) . .
C4 O7 H7 106(2) . .
N2 N1 C1 100.81(15) . .
N3 N2 N1 115.66(15) . .
N3 N2 N5 122.50(15) . .
N1 N2 N5 121.56(15) . .
N2 N3 N4 104.17(14) . .
C1 N4 N3 107.12(15) . .
C1 N4 Cu 130.01(13) . .
N3 N4 Cu 122.76(12) . .
N2 N5 H5A 106.7(16) . .
N2 N5 H5B 105.5(16) . .
H5A N5 H5B 110(2) . .
O3 N6 O2 122.34(17) . .
O3 N6 C7 118.21(17) . .
O2 N6 C7 119.45(16) . .
O5 N7 O6 123.66(17) . .
O5 N7 C3 119.14(16) . .
O6 N7 C3 117.18(16) . .
O9 N8 O8 121.64(18) . .
O9 N8 C5 120.28(18) . .
O8 N8 C5 118.08(18) . .
N1 C1 N4 112.23(18) . .
N1 C1 H1 123.1(15) . .
N4 C1 H1 124.7(15) . .
O1 C2 C3 117.89(17) . .
O1 C2 C7 128.79(17) . .
C3 C2 C7 113.31(16) . .
C4 C3 C2 126.42(18) . .
C4 C3 N7 118.25(16) . .
C2 C3 N7 115.18(16) . .
O7 C4 C3 117.91(18) . .
O7 C4 C5 125.37(18) . .
C3 C4 C5 116.72(17) . .
C6 C5 C4 120.51(18) . .
C6 C5 N8 118.30(18) . .
C4 C5 N8 121.16(18) . .
C7 C6 C5 120.87(19) . .
C7 C6 H6 121.1(13) . .
C5 C6 H6 118.1(13) . .
C6 C7 C2 122.15(18) . .
C6 C7 N6 116.16(17) . .
C2 C7 N6 121.68(16) . .

loop_
_geom_bond_atom_site_label_1
_geom_bond_atom_site_label_2
_geom_bond_distance
_geom_bond_site_symmetry_2
Cu O1 1.9409(12) .
Cu O1 1.9409(12) 2_575
Cu N4 1.9856(15) 2_575
Cu N4 1.9857(15) .
Cu O2 2.3931(14) .
Cu O2 2.3931(14) 2_575
O1 C2 1.274(2) .
O2 N6 1.242(2) .
O3 N6 1.218(2) .
O5 N7 1.215(2) .
O6 N7 1.219(2) .
O7 C4 1.331(2) .
O7 H7 0.84(3) .
O8 N8 1.249(2) .
O9 N8 1.218(2) .
N1 N2 1.326(2) .
N1 C1 1.327(2) .
N2 N3 1.301(2) .
N2 N5 1.383(2) .
N3 N4 1.334(2) .
N4 C1 1.328(2) .
N5 H5A 0.81(2) .
N5 H5B 0.88(3) .
N6 C7 1.448(2) .
N7 C3 1.465(2) .
N8 C5 1.434(2) .
C1 H1 0.86(2) .
C2 C3 1.417(2) .
C2 C7 1.435(3) .
C3 C4 1.373(3) .
C4 C5 1.410(3) .
C5 C6 1.387(3) .
C6 C7 1.375(3) .
C6 H6 0.90(2) .

loop_
_geom_hbond_atom_site_label_D
_geom_hbond_atom_site_label_H
_geom_hbond_atom_site_label_A
_geom_hbond_distance_DH
_geom_hbond_distance_HA
_geom_hbond_distance_DA
_geom_hbond_angle_DHA
_geom_hbond_site_symmetry_A
N5 H5A O8 0.81(2) 2.36(3) 3.132(2) 161(2) 1_564

loop_
_geom_torsion_atom_site_label_1
_geom_torsion_atom_site_label_2
_geom_torsion_atom_site_label_3
_geom_torsion_atom_site_label_4
_geom_torsion
C1 N1 N2 N3 0.3(2)
C1 N1 N2 N5 174.48(17)
N1 N2 N3 N4 -0.2(2)
N5 N2 N3 N4 -174.26(15)
N2 N3 N4 C1 -0.07(19)
N2 N3 N4 Cu 176.48(11)
Cu O2 N6 O3 143.99(16)
Cu O2 N6 C7 -36.5(2)
N2 N1 C1 N4 -0.4(2)
N3 N4 C1 N1 0.3(2)
Cu N4 C1 N1 -175.92(13)
Cu O1 C2 C3 -161.64(12)
Cu O1 C2 C7 17.6(3)
O1 C2 C3 C4 179.00(17)
C7 C2 C3 C4 -0.4(3)
O1 C2 C3 N7 3.5(2)
C7 C2 C3 N7 -175.86(15)
O5 N7 C3 C4 98.5(2)
O6 N7 C3 C4 -82.6(2)
O5 N7 C3 C2 -85.6(2)
O6 N7 C3 C2 93.23(19)
C2 C3 C4 O7 -178.21(18)
N7 C3 C4 O7 -2.9(3)
C2 C3 C4 C5 1.3(3)
N7 C3 C4 C5 176.65(16)
O7 C4 C5 C6 178.15(19)
C3 C4 C5 C6 -1.3(3)
O7 C4 C5 N8 0.0(3)
C3 C4 C5 N8 -179.47(17)
O9 N8 C5 C6 2.1(3)
O8 N8 C5 C6 -176.91(18)
O9 N8 C5 C4 -179.67(19)
O8 N8 C5 C4 1.3(3)
C4 C5 C6 C7 0.5(3)
N8 C5 C6 C7 178.70(17)
C5 C6 C7 C2 0.5(3)
C5 C6 C7 N6 -179.57(17)
O1 C2 C7 C6 -179.84(18)
C3 C2 C7 C6 -0.6(3)
O1 C2 C7 N6 0.2(3)
C3 C2 C7 N6 179.52(16)
O3 N6 C7 C6 12.7(3)
O2 N6 C7 C6 -166.79(17)
O3 N6 C7 C2 -167.38(18)
O2 N6 C7 C2 13.1(3)
